data_1534166
loop_
_publ_author_name
'Araki, T.'

_publ_section_title
;
 The crystal structure of linarite, reexamined
;
_journal_name_full 'Mineralogical Journal (Japan)'
_journal_page_first 282
_journal_page_last 295
_journal_volume 3
_journal_year 1962
_chemical_formula_sum 'Cu H2 O6 Pb S'
_chemical_name_systematic 'Pb Cu (S O4) (O H)2'
_space_group_IT_number 11
_symmetry_space_group_name_Hall '-P 2yb'
_symmetry_space_group_name_H-M 'P 1 21/m 1'
_cell_angle_alpha 90
_cell_angle_beta 102.6
_cell_angle_gamma 90
_cell_formula_units_Z 2
_cell_length_a 9.68
_cell_length_b 5.65
_cell_length_c 4.685
_cell_volume 250.061
_citation_journal_id_ASTM MJTOAS
_cod_data_source_file Araki_MJTOAS_1962_918.cif
_cod_data_source_block H2Cu1O6Pb1S1
_cod_original_cell_volume 250.0611
_cod_original_formula_sum 'H2 Cu1 O6 Pb1 S1'
_cod_database_code 1534166

loop_
_symmetry_equiv_pos_as_xyz
x,y,z
-x,y+1/2,-z
-x,-y,-z
x,-y-1/2,z

loop_
_atom_site_label
_atom_site_type_symbol
_atom_site_fract_x
_atom_site_fract_y
_atom_site_fract_z
_atom_site_occupancy
_atom_site_U_iso_or_equiv
O3 O-2 0.246 0.536 0.938 1 0.0
O1 O-2 0.476 0.75 0.07 1 0.0
O4 O-2 0.038 0.75 0.286 1 0.0
Pb1 Pb+2 0.342 0.25 0.329 1 0.0
S1 S+6 0.332 0.75 0.888 1 0.0
O5 O-2 0.093 0.25 0.262 1 0.0
Cu1 Cu+2 0 0 0 1 0.0
O2 O-2 0.337 0.75 0.563 1 0.0
